data_1575079
loop_
_publ_author_name
'Chen, Zi-Jian'
'Lu, Hsiu-Feng'
'Chiu, Chun-Wei'
'Liu, Yi-Hung'
'Hsu, Chao-Ping'
'Yang, Jye-Shane'

_publ_section_title
;
 Extrinsic gating of the rotary direction of a light-driven molecular
 motor by dynamic boronic acid-diol complexation.
;
_journal_issue 31
_journal_name_full 'Chemical science'
_journal_page_first 14366
_journal_page_last 14376
_journal_paper_doi 10.1039/d5sc03240g
_journal_volume 16
_journal_year 2025
_chemical_formula_sum 'C39 H34 B N O2'
_chemical_formula_weight 559.48
_space_group_crystal_system monoclinic
_space_group_IT_number 4
_space_group_name_Hall 'P 2yb'
_space_group_name_H-M_alt 'P 1 21 1'
_atom_sites_solution_hydrogens geom
_audit_creation_method SHELXL-2018/3
_audit_update_record
;
2023-09-20 deposited with the CCDC.	2025-07-04 downloaded from the CCDC.
;
_cell_angle_alpha 90
_cell_angle_beta 117.303(3)
_cell_angle_gamma 90
_cell_formula_units_Z 4
_cell_length_a 9.4724(7)
_cell_length_b 36.550(3)
_cell_length_c 9.4864(7)
_cell_measurement_reflns_used 9873
_cell_measurement_temperature 100(2)
_cell_measurement_theta_max 77.04
_cell_measurement_theta_min 4.84
_cell_volume 2918.4(4)
_computing_cell_refinement 'SAINT V8.40B (Bruker AXS LLC, 2019)'
_computing_data_collection 'Bruker APEX4'
_computing_data_reduction 'SAINT V8.40B (Bruker AXS LLC, 2019)'
_computing_molecular_graphics 'Bruker SHELXTL'
_computing_publication_material 'Bruker SHELXTL'
_computing_structure_refinement 'SHELXL-2018/3 (Sheldrick, 2018)'
_computing_structure_solution 'SHELXT 2018/2 (Sheldrick, 2018)'
_diffrn_ambient_temperature 100(2)
_diffrn_measured_fraction_theta_full 0.996
_diffrn_measured_fraction_theta_max 0.958
_diffrn_measurement_device_type 'Bruker AXS D8 VENTURE, PhotonIII_C28'
_diffrn_measurement_method '\w and \f scans'
_diffrn_radiation_type CuK\a
_diffrn_radiation_wavelength 1.54178
_diffrn_reflns_av_R_equivalents 0.0528
_diffrn_reflns_av_unetI/netI 0.0425
_diffrn_reflns_Laue_measured_fraction_full 0.996
_diffrn_reflns_Laue_measured_fraction_max 0.958
_diffrn_reflns_limit_h_max 11
_diffrn_reflns_limit_h_min -11
_diffrn_reflns_limit_k_max 45
_diffrn_reflns_limit_k_min -46
_diffrn_reflns_limit_l_max 11
_diffrn_reflns_limit_l_min -11
_diffrn_reflns_number 46850
_diffrn_reflns_point_group_measured_fraction_full 0.980
_diffrn_reflns_point_group_measured_fraction_max 0.918
_diffrn_reflns_theta_full 67.679
_diffrn_reflns_theta_max 78.698
_diffrn_reflns_theta_min 2.418
_diffrn_source 'I-mu-S microfocus sealed tube'
_exptl_absorpt_coefficient_mu 0.596
_exptl_absorpt_correction_T_max 1.0000
_exptl_absorpt_correction_T_min 0.7526
_exptl_absorpt_correction_type multi-scan
_exptl_absorpt_process_details
; 
SADABS 2016/2: Krause, L., Herbst-Irmer, R., Sheldrick, G. M., Stalke, D. (2015). 
"Comparison of silver and molybdenum microfocus X-ray sources for 
single-crystal structure determination" 
J. Appl. Cryst. 48, 3-10. 
doi:10.1107/S1600576714022985 
;
_exptl_crystal_density_diffrn 1.273
_exptl_crystal_description plate
_exptl_crystal_F_000 1184
_exptl_crystal_size_max 0.200
_exptl_crystal_size_mid 0.150
_exptl_crystal_size_min 0.100
_refine_diff_density_max 0.229
_refine_diff_density_min -0.262
_refine_diff_density_rms 0.056
_refine_ls_abs_structure_details
; 
 Classical Flack method preferred over Parsons because s.u. lower. 
;
_refine_ls_abs_structure_Flack 0.2(3)
_refine_ls_extinction_method none
_refine_ls_goodness_of_fit_ref 1.071
_refine_ls_hydrogen_treatment constr
_refine_ls_matrix_type full
_refine_ls_number_parameters 779
_refine_ls_number_reflns 11522
_refine_ls_number_restraints 1
_refine_ls_restrained_S_all 1.071
_refine_ls_R_factor_all 0.0635
_refine_ls_R_factor_gt 0.0586
_refine_ls_shift/su_max 0.000
_refine_ls_shift/su_mean 0.000
_refine_ls_structure_factor_coef Fsqd
_refine_ls_weighting_details 'w=1/[\s^2^(Fo^2^)+(0.1096P)^2^+0.9398P] where P=(Fo^2^+2Fc^2^)/3'
_refine_ls_weighting_scheme calc
_refine_ls_wR_factor_gt 0.1525
_refine_ls_wR_factor_ref 0.1611
_reflns_Friedel_coverage 0.886
_reflns_Friedel_fraction_full 0.964
_reflns_Friedel_fraction_max 0.876
_reflns_number_gt 10842
_reflns_number_total 11522
_reflns_threshold_expression 'I > 2\s(I)'
_cod_data_source_file d5sc03240g2.cif
_cod_data_source_block ic21682
_cod_depositor_comments
;
The following automatic conversions were performed:

data item '_exptl_absorpt_correction_type' value 'Multi-Scan' was
changed to 'multi-scan' in accordance with the
/home/data/users/saulius/crontab/automatic-downloads/rss-feeds/RSC/lib/dictionaries/cif_core.dic
dictionary named 'cif_core.dic' version 2.4.2 last updated on
2011-04-26.

Automatic conversion script
Id: cif_fix_values 8170 2020-07-09 18:12:32Z antanas 

 Adding full bibliography for 1575079--1575080.cif.
;
_cod_original_cell_volume 2918.5(4)
_cod_original_sg_symbol_H-M 'P 21'
_cod_database_code 1575079
_shelx_shelxl_version_number 2018/3
_shelx_space_group_comment
; 
The symmetry employed for this shelxl refinement is uniquely defined 
by the following loop, which should always be used as a source of 
symmetry information in preference to the above space-group names. 
They are only intended as comments. 
;
_shelx_estimated_absorpt_t_min 0.890
_shelx_estimated_absorpt_t_max 0.943

loop_
_space_group_symop_operation_xyz
'x, y, z'
'-x, y+1/2, -z'

loop_
_atom_site_label
_atom_site_type_symbol
_atom_site_fract_x
_atom_site_fract_y
_atom_site_fract_z
_atom_site_U_iso_or_equiv
_atom_site_adp_type
_atom_site_occupancy
_atom_site_site_symmetry_order
_atom_site_calc_flag
_atom_site_refinement_flags_posn
_atom_site_refinement_flags_adp
_atom_site_refinement_flags_occupancy
_atom_site_disorder_assembly
_atom_site_disorder_group
O1 O 0.2937(3) 0.41857(7) 0.8034(3) 0.0271(5) Uani 1 1 d . . . . .
O2 O 0.1981(3) 0.39868(7) 0.5423(3) 0.0274(5) Uani 1 1 d . . . . .
N1 N 0.0189(4) 0.44295(8) 0.5911(4) 0.0315(7) Uani 1 1 d . . . . .
C1 C 0.3493(5) 0.31132(9) 0.7753(5) 0.0295(7) Uani 1 1 d . . . . .
C2 C 0.2478(5) 0.31528(10) 0.6137(5) 0.0313(8) Uani 1 1 d . . . . .
H2 H 0.151943 0.328830 0.578073 0.038 Uiso 1 1 calc R U . . .
C3 C 0.2902(5) 0.29885(11) 0.5049(5) 0.0355(8) Uani 1 1 d . . . . .
H3 H 0.223119 0.301960 0.394578 0.043 Uiso 1 1 calc R U . . .
C4 C 0.4276(6) 0.27816(12) 0.5545(5) 0.0399(9) Uani 1 1 d . . . . .
H4 H 0.452652 0.267098 0.478114 0.048 Uiso 1 1 calc R U . . .
C5 C 0.5287(5) 0.27353(11) 0.7153(5) 0.0363(9) Uani 1 1 d . . . . .
H5 H 0.622631 0.259292 0.749885 0.044 Uiso 1 1 calc R U . . .
C6 C 0.4893(5) 0.29025(10) 0.8250(5) 0.0309(8) Uani 1 1 d . . . . .
C7 C 0.5736(5) 0.28984(10) 0.9984(5) 0.0311(8) Uani 1 1 d . . . . .
C8 C 0.7241(5) 0.27713(10) 1.1026(5) 0.0356(8) Uani 1 1 d . . . . .
H8 H 0.785521 0.263751 1.064370 0.043 Uiso 1 1 calc R U . . .
C9 C 0.7831(5) 0.28428(10) 1.2632(5) 0.0366(9) Uani 1 1 d . . . . .
H9 H 0.886657 0.276110 1.335110 0.044 Uiso 1 1 calc R U . . .
C10 C 0.6921(5) 0.30340(10) 1.3207(5) 0.0365(9) Uani 1 1 d . . . . .
H10 H 0.734530 0.308228 1.431094 0.044 Uiso 1 1 calc R U . . .
C11 C 0.5405(5) 0.31531(10) 1.2175(5) 0.0338(8) Uani 1 1 d . . . . .
H11 H 0.478855 0.328135 1.257105 0.041 Uiso 1 1 calc R U . . .
C12 C 0.4784(5) 0.30838(9) 1.0548(5) 0.0307(8) Uani 1 1 d . . . . .
C13 C 0.3314(5) 0.32137(9) 0.9180(4) 0.0290(7) Uani 1 1 d . . . . .
C14 C 0.2004(5) 0.33448(9) 0.9243(4) 0.0301(8) Uani 1 1 d . . . . .
C15 C 0.1583(6) 0.32622(11) 1.0574(5) 0.0352(8) Uani 1 1 d . . . . .
H15A H 0.169427 0.348203 1.122683 0.042 Uiso 1 1 calc R U . . .
H15B H 0.225201 0.306309 1.126623 0.042 Uiso 1 1 calc R U . . .
C16 C -0.0167(6) 0.31431(11) 0.9644(5) 0.0399(9) Uani 1 1 d . . . . .
H16A H -0.025371 0.287952 0.937664 0.048 Uiso 1 1 calc R U . . .
H16B H -0.076016 0.319364 1.025232 0.048 Uiso 1 1 calc R U . . .
C17 C -0.0758(5) 0.33762(11) 0.8179(5) 0.0368(9) Uani 1 1 d . . . . .
C18 C 0.0548(5) 0.35086(9) 0.7982(5) 0.0289(7) Uani 1 1 d . . . . .
C19 C 0.0334(5) 0.37908(10) 0.6887(4) 0.0288(7) Uani 1 1 d . . . . .
C20 C -0.1237(5) 0.39022(11) 0.5937(5) 0.0340(8) Uani 1 1 d . . . . .
C21 C -0.2532(5) 0.37490(12) 0.6041(6) 0.0402(9) Uani 1 1 d . . . . .
H21 H -0.357976 0.382394 0.532645 0.048 Uiso 1 1 calc R U . . .
C22 C -0.2293(5) 0.34869(13) 0.7188(6) 0.0427(10) Uani 1 1 d . . . . .
H22 H -0.316617 0.338588 0.728925 0.051 Uiso 1 1 calc R U . . .
C23 C -0.1346(5) 0.42350(11) 0.4954(5) 0.0354(8) Uani 1 1 d . . . . .
H23A H -0.145348 0.416412 0.390237 0.042 Uiso 1 1 calc R U . . .
H23B H -0.226129 0.439011 0.480348 0.042 Uiso 1 1 calc R U . . .
C24 C 0.0124(5) 0.46230(11) 0.7262(5) 0.0398(9) Uani 1 1 d . . . . .
H24A H -0.067893 0.481682 0.685259 0.060 Uiso 1 1 calc R U . . .
H24B H 0.116457 0.473090 0.794347 0.060 Uiso 1 1 calc R U . . .
H24C H -0.015555 0.444858 0.787794 0.060 Uiso 1 1 calc R U . . .
C25 C 0.0507(5) 0.46993(11) 0.4920(5) 0.0396(9) Uani 1 1 d . . . . .
H25A H 0.065734 0.457027 0.409340 0.059 Uiso 1 1 calc R U . . .
H25B H 0.147005 0.483811 0.558854 0.059 Uiso 1 1 calc R U . . .
H25C H -0.039484 0.486744 0.442592 0.059 Uiso 1 1 calc R U . . .
C26 C 0.6083(5) 0.39186(10) 0.9757(4) 0.0294(7) Uani 1 1 d . . . . .
H26 H 0.524536 0.375684 0.962113 0.035 Uiso 1 1 calc R U . . .
C27 C 0.7623(5) 0.38423(10) 1.0900(4) 0.0320(8) Uani 1 1 d . . . . .
H27 H 0.783056 0.363038 1.154553 0.038 Uiso 1 1 calc R U . . .
C28 C 0.8858(5) 0.40755(12) 1.1101(5) 0.0351(8) Uani 1 1 d . . . . .
H28 H 0.991611 0.402176 1.186683 0.042 Uiso 1 1 calc R U . . .
C29 C 0.8535(5) 0.43870(12) 1.0175(5) 0.0374(9) Uani 1 1 d . . . . .
H29 H 0.937665 0.454839 1.031951 0.045 Uiso 1 1 calc R U . . .
C30 C 0.6999(5) 0.44670(11) 0.9038(5) 0.0342(8) Uani 1 1 d . . . . .
H30 H 0.679507 0.468303 0.841756 0.041 Uiso 1 1 calc R U . . .
C31 C 0.5750(4) 0.42296(9) 0.8805(4) 0.0265(7) Uani 1 1 d . . . . .
C32 C 0.4082(4) 0.43006(9) 0.7531(4) 0.0264(7) Uani 1 1 d . . . . .
H32 H 0.394393 0.456730 0.726626 0.032 Uiso 1 1 calc R U . . .
C33 C 0.3630(4) 0.40746(9) 0.6005(4) 0.0250(7) Uani 1 1 d . . . . .
H33 H 0.424829 0.384102 0.631212 0.030 Uiso 1 1 calc R U . . .
C34 C 0.3863(4) 0.42479(9) 0.4672(4) 0.0271(7) Uani 1 1 d . . . . .
C35 C 0.3489(5) 0.40338(10) 0.3330(5) 0.0323(8) Uani 1 1 d . . . . .
H35 H 0.309858 0.379266 0.329190 0.039 Uiso 1 1 calc R U . . .
C36 C 0.3672(5) 0.41642(11) 0.2047(5) 0.0364(9) Uani 1 1 d . . . . .
H36 H 0.339002 0.401473 0.113817 0.044 Uiso 1 1 calc R U . . .
C37 C 0.4268(5) 0.45134(11) 0.2099(5) 0.0353(8) Uani 1 1 d . . . . .
H37 H 0.440610 0.460387 0.123152 0.042 Uiso 1 1 calc R U . . .
C38 C 0.4658(5) 0.47285(11) 0.3427(5) 0.0363(9) Uani 1 1 d . . . . .
H38 H 0.507565 0.496696 0.347212 0.044 Uiso 1 1 calc R U . . .
C39 C 0.4446(5) 0.45989(10) 0.4706(5) 0.0326(8) Uani 1 1 d . . . . .
H39 H 0.470226 0.475135 0.560199 0.039 Uiso 1 1 calc R U . . .
B1 B 0.1545(5) 0.40654(11) 0.6660(5) 0.0267(8) Uani 1 1 d . . . . .
O3 O 0.0675(3) 0.67179(6) 0.6255(3) 0.0250(5) Uani 1 1 d . . . . .
O4 O 0.2284(3) 0.65339(6) 0.5124(3) 0.0248(5) Uani 1 1 d . . . . .
N2 N 0.0214(4) 0.70179(8) 0.3565(4) 0.0267(6) Uani 1 1 d . . . . .
C40 C -0.0110(4) 0.56052(9) 0.7800(4) 0.0279(7) Uani 1 1 d . . . . .
C41 C -0.1221(5) 0.56188(10) 0.8372(5) 0.0323(8) Uani 1 1 d . . . . .
H41 H -0.223867 0.572383 0.775022 0.039 Uiso 1 1 calc R U . . .
C42 C -0.0823(6) 0.54758(11) 0.9880(5) 0.0385(9) Uani 1 1 d . . . . .
H42 H -0.157823 0.548215 1.027712 0.046 Uiso 1 1 calc R U . . .
C43 C 0.0673(6) 0.53244(11) 1.0799(5) 0.0387(9) Uani 1 1 d . . . . .
H43 H 0.091697 0.522108 1.180405 0.046 Uiso 1 1 calc R U . . .
C44 C 0.1815(5) 0.53231(10) 1.0257(5) 0.0347(8) Uani 1 1 d . . . . .
H44 H 0.284429 0.522581 1.089706 0.042 Uiso 1 1 calc R U . . .
C45 C 0.1425(5) 0.54664(9) 0.8767(5) 0.0301(8) Uani 1 1 d . . . . .
C46 C 0.2373(5) 0.55042(9) 0.7914(5) 0.0293(8) Uani 1 1 d . . . . .
C47 C 0.3879(4) 0.53737(10) 0.8278(5) 0.0320(8) Uani 1 1 d . . . . .
H47 H 0.450624 0.525484 0.926035 0.038 Uiso 1 1 calc R U . . .
C48 C 0.4451(5) 0.54206(10) 0.7177(5) 0.0343(8) Uani 1 1 d . . . . .
H48 H 0.548481 0.533610 0.741562 0.041 Uiso 1 1 calc R U . . .
C49 C 0.3518(5) 0.55908(10) 0.5720(5) 0.0333(8) Uani 1 1 d . . . . .
H49 H 0.391973 0.561615 0.497313 0.040 Uiso 1 1 calc R U . . .
C50 C 0.2013(5) 0.57235(10) 0.5349(5) 0.0292(7) Uani 1 1 d . . . . .
H50 H 0.138423 0.583722 0.435391 0.035 Uiso 1 1 calc R U . . .
C51 C 0.1439(4) 0.56874(9) 0.6456(4) 0.0272(7) Uani 1 1 d . . . . .
C52 C -0.0162(4) 0.57495(9) 0.6314(4) 0.0268(7) Uani 1 1 d . . . . .
C53 C -0.1482(4) 0.58693(9) 0.5019(4) 0.0267(7) Uani 1 1 d . . . . .
C54 C -0.3157(5) 0.57461(10) 0.4586(5) 0.0314(8) Uani 1 1 d . . . . .
H54A H -0.375225 0.593823 0.482497 0.038 Uiso 1 1 calc R U . . .
H54B H -0.315620 0.551886 0.515399 0.038 Uiso 1 1 calc R U . . .
C55 C -0.3864(5) 0.56794(10) 0.2781(5) 0.0337(8) Uani 1 1 d . . . . .
H55A H -0.366435 0.542596 0.255047 0.040 Uiso 1 1 calc R U . . .
H55B H -0.502222 0.572705 0.223806 0.040 Uiso 1 1 calc R U . . .
C56 C -0.2980(4) 0.59528(9) 0.2291(5) 0.0299(8) Uani 1 1 d . . . . .
C57 C -0.1604(4) 0.60736(9) 0.3620(4) 0.0256(7) Uani 1 1 d . . . . .
C58 C -0.0734(4) 0.63744(9) 0.3503(4) 0.0261(7) Uani 1 1 d . . . . .
C59 C -0.1256(5) 0.65187(9) 0.1974(4) 0.0286(7) Uani 1 1 d . . . . .
C60 C -0.2533(5) 0.63768(10) 0.0628(4) 0.0329(8) Uani 1 1 d . . . . .
H60 H -0.278672 0.647265 -0.039186 0.039 Uiso 1 1 calc R U . . .
C61 C -0.3427(5) 0.60957(10) 0.0786(5) 0.0356(9) Uani 1 1 d . . . . .
H61 H -0.432559 0.600225 -0.011226 0.043 Uiso 1 1 calc R U . . .
C62 C -0.0381(5) 0.68586(10) 0.1940(4) 0.0296(7) Uani 1 1 d . . . . .
H62A H 0.051378 0.679806 0.171327 0.036 Uiso 1 1 calc R U . . .
H62B H -0.110048 0.703160 0.112414 0.036 Uiso 1 1 calc R U . . .
C63 C -0.1080(5) 0.72240(10) 0.3676(5) 0.0331(8) Uani 1 1 d . . . . .
H63A H -0.072725 0.730197 0.477488 0.050 Uiso 1 1 calc R U . . .
H63B H -0.201714 0.706670 0.333892 0.050 Uiso 1 1 calc R U . . .
H63C H -0.135104 0.743958 0.298637 0.050 Uiso 1 1 calc R U . . .
C64 C 0.1570(5) 0.72651(10) 0.3920(5) 0.0307(8) Uani 1 1 d . . . . .
H64A H 0.241491 0.713027 0.382137 0.046 Uiso 1 1 calc R U . . .
H64B H 0.197393 0.735915 0.500327 0.046 Uiso 1 1 calc R U . . .
H64C H 0.122095 0.746992 0.316931 0.046 Uiso 1 1 calc R U . . .
C65 C 0.1651(5) 0.64247(10) 0.9259(4) 0.0281(7) Uani 1 1 d . . . . .
H65 H 0.077531 0.632357 0.836060 0.034 Uiso 1 1 calc R U . . .
C66 C 0.1986(5) 0.63053(10) 1.0781(4) 0.0319(8) Uani 1 1 d . . . . .
H66 H 0.134315 0.612255 1.091261 0.038 Uiso 1 1 calc R U . . .
C67 C 0.3258(5) 0.64539(11) 1.2100(4) 0.0313(8) Uani 1 1 d . . . . .
H67 H 0.349018 0.637186 1.313370 0.038 Uiso 1 1 calc R U . . .
C68 C 0.4188(5) 0.67216(11) 1.1906(5) 0.0346(8) Uani 1 1 d . . . . .
H68 H 0.505368 0.682440 1.280805 0.041 Uiso 1 1 calc R U . . .
C69 C 0.3856(5) 0.68410(10) 1.0385(4) 0.0299(7) Uani 1 1 d . . . . .
H69 H 0.449465 0.702552 1.025760 0.036 Uiso 1 1 calc R U . . .
C70 C 0.2590(4) 0.66906(9) 0.9053(4) 0.0241(7) Uani 1 1 d . . . . .
C71 C 0.2268(4) 0.68040(9) 0.7392(4) 0.0234(7) Uani 1 1 d . . . . .
H71 H 0.245734 0.707267 0.737021 0.028 Uiso 1 1 calc R U . . .
C72 C 0.3295(4) 0.65903(9) 0.6781(4) 0.0240(7) Uani 1 1 d . . . . .
H72 H 0.355107 0.634568 0.731193 0.029 Uiso 1 1 calc R U . . .
C73 C 0.4838(4) 0.67641(10) 0.7000(4) 0.0255(7) Uani 1 1 d . . . . .
C74 C 0.5421(4) 0.71017(10) 0.7703(4) 0.0291(7) Uani 1 1 d . . . . .
H74 H 0.480911 0.724871 0.804521 0.035 Uiso 1 1 calc R U . . .
C75 C 0.6895(5) 0.72261(10) 0.7909(5) 0.0324(8) Uani 1 1 d . . . . .
H75 H 0.729294 0.745402 0.841866 0.039 Uiso 1 1 calc R U . . .
C76 C 0.7788(5) 0.70197(11) 0.7376(5) 0.0347(8) Uani 1 1 d . . . . .
H76 H 0.879038 0.710611 0.751881 0.042 Uiso 1 1 calc R U . . .
C77 C 0.7205(5) 0.66865(12) 0.6634(5) 0.0348(8) Uani 1 1 d . . . . .
H77 H 0.779333 0.654631 0.624052 0.042 Uiso 1 1 calc R U . . .
C78 C 0.5756(4) 0.65599(11) 0.6470(4) 0.0299(7) Uani 1 1 d . . . . .
H78 H 0.537610 0.632868 0.598687 0.036 Uiso 1 1 calc R U . . .
B2 B 0.0688(5) 0.66235(10) 0.4797(5) 0.0246(7) Uani 1 1 d . . . . .

loop_
_atom_site_aniso_label
_atom_site_aniso_U_11
_atom_site_aniso_U_22
_atom_site_aniso_U_33
_atom_site_aniso_U_23
_atom_site_aniso_U_13
_atom_site_aniso_U_12
O1 0.0296(12) 0.0242(12) 0.0282(12) -0.0013(9) 0.0138(10) -0.0017(10)
O2 0.0303(12) 0.0228(11) 0.0276(12) -0.0035(9) 0.0121(10) -0.0035(10)
N1 0.0362(17) 0.0231(14) 0.0303(15) -0.0028(12) 0.0110(14) 0.0020(12)
C1 0.041(2) 0.0153(15) 0.0375(19) -0.0025(13) 0.0226(17) -0.0051(14)
C2 0.046(2) 0.0197(15) 0.0341(19) -0.0033(14) 0.0229(17) -0.0055(15)
C3 0.051(2) 0.0253(17) 0.034(2) -0.0060(14) 0.0230(18) -0.0074(16)
C4 0.056(3) 0.0301(19) 0.046(2) -0.0114(17) 0.034(2) -0.0102(18)
C5 0.044(2) 0.0280(18) 0.045(2) -0.0085(16) 0.0283(19) -0.0046(16)
C6 0.041(2) 0.0182(15) 0.039(2) -0.0025(14) 0.0229(17) -0.0048(15)
C7 0.043(2) 0.0165(14) 0.039(2) 0.0002(14) 0.0232(18) -0.0027(14)
C8 0.046(2) 0.0195(16) 0.046(2) 0.0030(15) 0.0247(19) -0.0005(15)
C9 0.045(2) 0.0211(17) 0.044(2) 0.0066(15) 0.0199(19) 0.0005(15)
C10 0.051(2) 0.0219(16) 0.0334(19) 0.0058(14) 0.0162(18) 0.0018(16)
C11 0.052(2) 0.0183(15) 0.0329(19) 0.0012(14) 0.0212(18) 0.0011(15)
C12 0.044(2) 0.0139(15) 0.039(2) 0.0003(13) 0.0233(18) -0.0001(14)
C13 0.042(2) 0.0158(15) 0.0325(18) -0.0011(13) 0.0198(16) -0.0024(14)
C14 0.043(2) 0.0183(15) 0.0334(18) -0.0052(13) 0.0218(17) -0.0058(14)
C15 0.057(2) 0.0209(16) 0.039(2) -0.0026(14) 0.0313(19) -0.0035(16)
C16 0.057(3) 0.0274(18) 0.050(2) -0.0083(17) 0.037(2) -0.0108(18)
C17 0.046(2) 0.0266(18) 0.048(2) -0.0120(16) 0.030(2) -0.0091(16)
C18 0.0370(19) 0.0204(16) 0.0350(18) -0.0088(13) 0.0214(16) -0.0073(14)
C19 0.0338(18) 0.0226(16) 0.0302(18) -0.0063(13) 0.0148(15) -0.0009(14)
C20 0.0314(19) 0.0301(19) 0.037(2) -0.0089(15) 0.0127(16) -0.0011(15)
C21 0.033(2) 0.037(2) 0.051(2) -0.0152(18) 0.0190(19) -0.0048(16)
C22 0.037(2) 0.039(2) 0.056(3) -0.0170(19) 0.025(2) -0.0114(18)
C23 0.0303(18) 0.0339(19) 0.035(2) -0.0025(16) 0.0089(16) 0.0052(15)
C24 0.043(2) 0.0273(18) 0.043(2) -0.0110(16) 0.0151(19) 0.0062(16)
C25 0.045(2) 0.0257(19) 0.042(2) 0.0081(16) 0.0139(19) 0.0073(16)
C26 0.0327(18) 0.0211(16) 0.0306(18) -0.0010(13) 0.0112(15) -0.0021(13)
C27 0.037(2) 0.0242(17) 0.0301(18) 0.0005(14) 0.0112(16) 0.0023(14)
C28 0.0327(19) 0.037(2) 0.0312(18) -0.0055(15) 0.0107(16) 0.0006(16)
C29 0.036(2) 0.038(2) 0.036(2) -0.0031(17) 0.0148(17) -0.0105(17)
C30 0.038(2) 0.0258(17) 0.0334(19) 0.0024(14) 0.0120(17) -0.0074(15)
C31 0.0340(18) 0.0203(15) 0.0249(16) -0.0027(12) 0.0133(14) -0.0036(14)
C32 0.0321(18) 0.0194(15) 0.0284(17) 0.0001(12) 0.0145(15) -0.0026(13)
C33 0.0271(16) 0.0181(14) 0.0277(16) -0.0005(12) 0.0108(14) 0.0001(12)
C34 0.0310(17) 0.0192(15) 0.0282(17) 0.0016(13) 0.0111(15) 0.0014(13)
C35 0.042(2) 0.0226(16) 0.0332(19) -0.0028(14) 0.0176(17) -0.0039(15)
C36 0.047(2) 0.0301(19) 0.0298(19) -0.0020(15) 0.0160(17) -0.0025(17)
C37 0.044(2) 0.0308(19) 0.0302(19) 0.0066(15) 0.0163(17) 0.0014(16)
C38 0.049(2) 0.0236(17) 0.036(2) 0.0041(15) 0.0194(19) -0.0023(16)
C39 0.047(2) 0.0207(16) 0.0301(18) -0.0017(14) 0.0176(17) -0.0033(15)
B1 0.031(2) 0.0201(16) 0.0282(19) 0.0003(14) 0.0134(16) 0.0025(15)
O3 0.0261(12) 0.0235(11) 0.0224(11) 0.0004(9) 0.0086(10) 0.0010(9)
O4 0.0275(12) 0.0214(11) 0.0228(11) -0.0024(9) 0.0093(10) 0.0014(9)
N2 0.0327(16) 0.0187(13) 0.0268(14) -0.0006(11) 0.0120(12) 0.0008(11)
C40 0.0320(18) 0.0182(15) 0.0313(18) 0.0003(13) 0.0126(15) -0.0013(13)
C41 0.0366(19) 0.0252(17) 0.0368(19) -0.0012(14) 0.0181(16) -0.0035(15)
C42 0.052(2) 0.0275(18) 0.040(2) 0.0020(16) 0.024(2) -0.0062(17)
C43 0.055(2) 0.0252(18) 0.033(2) 0.0043(15) 0.0183(19) -0.0069(17)
C44 0.042(2) 0.0204(16) 0.0335(19) 0.0001(14) 0.0097(17) -0.0027(15)
C45 0.037(2) 0.0157(15) 0.0340(19) -0.0016(13) 0.0132(16) -0.0031(13)
C46 0.0330(19) 0.0148(14) 0.0348(19) -0.0038(13) 0.0108(16) -0.0029(13)
C47 0.0276(17) 0.0207(16) 0.037(2) -0.0031(14) 0.0054(15) 0.0007(13)
C48 0.0294(18) 0.0201(16) 0.049(2) -0.0061(15) 0.0142(17) 0.0001(14)
C49 0.0336(19) 0.0205(16) 0.048(2) -0.0044(15) 0.0203(17) -0.0010(14)
C50 0.0331(18) 0.0173(14) 0.0362(18) -0.0022(13) 0.0149(16) -0.0008(13)
C51 0.0294(17) 0.0149(14) 0.0345(18) -0.0026(12) 0.0124(15) -0.0014(13)
C52 0.0314(18) 0.0174(14) 0.0310(17) -0.0006(13) 0.0139(15) -0.0009(13)
C53 0.0290(17) 0.0168(14) 0.0325(18) -0.0034(13) 0.0124(15) -0.0002(13)
C54 0.0308(18) 0.0241(16) 0.0380(19) -0.0028(14) 0.0148(16) -0.0027(14)
C55 0.0297(18) 0.0234(17) 0.039(2) -0.0041(14) 0.0079(16) -0.0040(14)
C56 0.0304(18) 0.0197(15) 0.0347(19) -0.0021(14) 0.0106(16) 0.0016(14)
C57 0.0273(16) 0.0171(14) 0.0298(17) -0.0009(12) 0.0108(14) 0.0019(12)
C58 0.0288(17) 0.0183(15) 0.0260(16) 0.0002(12) 0.0082(14) 0.0037(13)
C59 0.0336(18) 0.0206(16) 0.0273(17) -0.0006(13) 0.0102(15) 0.0033(14)
C60 0.040(2) 0.0243(17) 0.0252(17) -0.0005(13) 0.0069(15) 0.0031(15)
C61 0.037(2) 0.0252(17) 0.0309(19) -0.0045(14) 0.0039(16) 0.0018(15)
C62 0.038(2) 0.0217(16) 0.0231(16) 0.0016(13) 0.0092(15) 0.0012(14)
C63 0.040(2) 0.0224(16) 0.0363(19) 0.0021(14) 0.0168(17) 0.0091(15)
C64 0.0381(19) 0.0214(16) 0.0311(18) 0.0047(14) 0.0147(16) -0.0018(14)
C65 0.0363(18) 0.0211(15) 0.0256(17) -0.0015(13) 0.0131(15) -0.0004(14)
C66 0.043(2) 0.0253(17) 0.0309(18) 0.0036(14) 0.0195(16) 0.0038(15)
C67 0.0368(19) 0.0303(18) 0.0267(17) 0.0036(14) 0.0145(15) 0.0079(15)
C68 0.037(2) 0.035(2) 0.0259(18) -0.0020(15) 0.0093(16) -0.0008(16)
C69 0.0322(18) 0.0271(17) 0.0273(18) -0.0023(14) 0.0110(15) -0.0029(14)
C70 0.0294(16) 0.0180(14) 0.0241(16) 0.0016(12) 0.0115(14) 0.0030(13)
C71 0.0265(16) 0.0184(14) 0.0238(16) 0.0011(12) 0.0101(14) 0.0001(12)
C72 0.0288(17) 0.0177(14) 0.0243(16) -0.0002(12) 0.0110(14) 0.0021(13)
C73 0.0264(16) 0.0237(16) 0.0226(15) 0.0027(12) 0.0079(13) 0.0022(13)
C74 0.0333(18) 0.0199(16) 0.0306(18) 0.0047(13) 0.0116(15) 0.0018(14)
C75 0.0325(19) 0.0259(17) 0.0346(19) 0.0040(14) 0.0119(16) -0.0024(14)
C76 0.0310(19) 0.037(2) 0.0333(19) 0.0056(16) 0.0123(16) -0.0012(16)
C77 0.0346(19) 0.040(2) 0.0290(18) -0.0009(15) 0.0140(16) 0.0022(16)
C78 0.0287(17) 0.0331(18) 0.0256(17) -0.0022(14) 0.0105(15) 0.0024(14)
B2 0.0284(19) 0.0192(17) 0.0257(18) 0.0012(14) 0.0120(16) 0.0027(14)

loop_
_atom_type_symbol
_atom_type_description
_atom_type_scat_dispersion_real
_atom_type_scat_dispersion_imag
_atom_type_scat_source
C C 0.0181 0.0091 'International Tables Vol C Tables 4.2.6.8 and 6.1.1.4'
H H 0.0000 0.0000 'International Tables Vol C Tables 4.2.6.8 and 6.1.1.4'
B B 0.0090 0.0039 'International Tables Vol C Tables 4.2.6.8 and 6.1.1.4'
N N 0.0311 0.0180 'International Tables Vol C Tables 4.2.6.8 and 6.1.1.4'
O O 0.0492 0.0322 'International Tables Vol C Tables 4.2.6.8 and 6.1.1.4'

loop_
_geom_angle_atom_site_label_1
_geom_angle_atom_site_label_2
_geom_angle_atom_site_label_3
_geom_angle
_geom_angle_site_symmetry_1
_geom_angle_site_symmetry_3
_geom_angle_publ_flag
B1 O1 C32 107.9(3) . . ?
C33 O2 B1 108.1(3) . . ?
C25 N1 C24 109.2(3) . . ?
C25 N1 C23 110.8(3) . . ?
C24 N1 C23 109.7(3) . . ?
C25 N1 B1 115.8(3) . . ?
C24 N1 B1 108.8(3) . . ?
C23 N1 B1 102.2(3) . . ?
C2 C1 C6 119.5(4) . . ?
C2 C1 C13 131.8(4) . . ?
C6 C1 C13 108.2(3) . . ?
C1 C2 C3 118.6(4) . . ?
C4 C3 C2 121.7(4) . . ?
C3 C4 C5 120.3(4) . . ?
C4 C5 C6 118.6(4) . . ?
C5 C6 C1 121.3(4) . . ?
C5 C6 C7 129.7(4) . . ?
C1 C6 C7 109.0(3) . . ?
C8 C7 C12 121.0(4) . . ?
C8 C7 C6 131.0(4) . . ?
C12 C7 C6 107.8(3) . . ?
C9 C8 C7 118.9(4) . . ?
C8 C9 C10 120.8(4) . . ?
C11 C10 C9 120.3(4) . . ?
C10 C11 C12 119.8(4) . . ?
C11 C12 C7 119.0(4) . . ?
C11 C12 C13 131.2(4) . . ?
C7 C12 C13 109.2(3) . . ?
C14 C13 C12 125.9(3) . . ?
C14 C13 C1 128.1(4) . . ?
C12 C13 C1 105.3(3) . . ?
C13 C14 C18 129.8(3) . . ?
C13 C14 C15 124.1(4) . . ?
C18 C14 C15 104.5(3) . . ?
C14 C15 C16 101.8(3) . . ?
C17 C16 C15 102.5(3) . . ?
C22 C17 C18 121.3(4) . . ?
C22 C17 C16 128.7(4) . . ?
C18 C17 C16 109.8(4) . . ?
C19 C18 C17 120.5(4) . . ?
C19 C18 C14 131.2(3) . . ?
C17 C18 C14 107.6(3) . . ?
C20 C19 C18 116.0(4) . . ?
C20 C19 B1 110.1(3) . . ?
C18 C19 B1 133.1(3) . . ?
C21 C20 C19 123.2(4) . . ?
C21 C20 C23 123.8(4) . . ?
C19 C20 C23 112.6(3) . . ?
C22 C21 C20 120.1(4) . . ?
C17 C22 C21 118.5(4) . . ?
N1 C23 C20 103.7(3) . . ?
C27 C26 C31 120.9(4) . . ?
C28 C27 C26 120.0(4) . . ?
C29 C28 C27 119.4(4) . . ?
C28 C29 C30 121.0(4) . . ?
C29 C30 C31 120.0(4) . . ?
C26 C31 C30 118.6(4) . . ?
C26 C31 C32 120.1(3) . . ?
C30 C31 C32 121.2(3) . . ?
O1 C32 C31 111.0(3) . . ?
O1 C32 C33 103.2(3) . . ?
C31 C32 C33 113.3(3) . . ?
O2 C33 C34 108.7(3) . . ?
O2 C33 C32 105.4(3) . . ?
C34 C33 C32 118.2(3) . . ?
C39 C34 C35 118.1(3) . . ?
C39 C34 C33 125.0(3) . . ?
C35 C34 C33 116.9(3) . . ?
C36 C35 C34 121.7(3) . . ?
C37 C36 C35 119.8(4) . . ?
C38 C37 C36 119.3(4) . . ?
C37 C38 C39 120.8(4) . . ?
C34 C39 C38 120.3(3) . . ?
O1 B1 O2 108.3(3) . . ?
O1 B1 C19 118.9(3) . . ?
O2 B1 C19 118.2(3) . . ?
O1 B1 N1 109.4(3) . . ?
O2 B1 N1 104.6(3) . . ?
C19 B1 N1 95.3(3) . . ?
C71 O3 B2 108.0(3) . . ?
C72 O4 B2 108.2(3) . . ?
C64 N2 C63 109.5(3) . . ?
C64 N2 C62 110.5(3) . . ?
C63 N2 C62 109.8(3) . . ?
C64 N2 B2 114.5(3) . . ?
C63 N2 B2 109.5(3) . . ?
C62 N2 B2 102.9(2) . . ?
C41 C40 C45 119.9(3) . . ?
C41 C40 C52 131.1(3) . . ?
C45 C40 C52 108.7(3) . . ?
C40 C41 C42 119.2(4) . . ?
C43 C42 C41 120.5(4) . . ?
C42 C43 C44 120.6(4) . . ?
C45 C44 C43 119.0(4) . . ?
C44 C45 C40 120.7(4) . . ?
C44 C45 C46 130.8(4) . . ?
C40 C45 C46 108.5(3) . . ?
C47 C46 C51 120.9(4) . . ?
C47 C46 C45 130.5(4) . . ?
C51 C46 C45 108.4(3) . . ?
C46 C47 C48 118.7(4) . . ?
C47 C48 C49 120.7(4) . . ?
C50 C49 C48 121.0(4) . . ?
C49 C50 C51 119.1(4) . . ?
C50 C51 C46 119.6(3) . . ?
C50 C51 C52 131.0(3) . . ?
C46 C51 C52 108.4(3) . . ?
C53 C52 C51 127.7(3) . . ?
C53 C52 C40 125.9(3) . . ?
C51 C52 C40 105.9(3) . . ?
C52 C53 C57 129.2(3) . . ?
C52 C53 C54 124.3(3) . . ?
C57 C53 C54 105.4(3) . . ?
C53 C54 C55 102.5(3) . . ?
C56 C55 C54 102.6(3) . . ?
C61 C56 C57 121.5(4) . . ?
C61 C56 C55 127.9(4) . . ?
C57 C56 C55 110.4(3) . . ?
C56 C57 C58 120.6(3) . . ?
C56 C57 C53 107.7(3) . . ?
C58 C57 C53 131.1(3) . . ?
C59 C58 C57 115.7(3) . . ?
C59 C58 B2 110.4(3) . . ?
C57 C58 B2 133.7(3) . . ?
C60 C59 C58 123.6(3) . . ?
C60 C59 C62 122.9(3) . . ?
C58 C59 C62 113.4(3) . . ?
C61 C60 C59 119.6(4) . . ?
C60 C61 C56 118.5(4) . . ?
N2 C62 C59 104.5(3) . . ?
C70 C65 C66 120.4(3) . . ?
C67 C66 C65 120.0(4) . . ?
C68 C67 C66 119.9(3) . . ?
C67 C68 C69 120.2(4) . . ?
C70 C69 C68 120.3(4) . . ?
C65 C70 C69 119.2(3) . . ?
C65 C70 C71 120.0(3) . . ?
C69 C70 C71 120.8(3) . . ?
O3 C71 C70 111.3(3) . . ?
O3 C71 C72 103.4(3) . . ?
C70 C71 C72 112.8(3) . . ?
O4 C72 C73 109.1(3) . . ?
O4 C72 C71 105.3(3) . . ?
C73 C72 C71 117.9(3) . . ?
C74 C73 C78 118.0(3) . . ?
C74 C73 C72 125.6(3) . . ?
C78 C73 C72 116.4(3) . . ?
C73 C74 C75 120.5(4) . . ?
C76 C75 C74 120.6(4) . . ?
C77 C76 C75 119.6(4) . . ?
C76 C77 C78 119.4(4) . . ?
C77 C78 C73 121.8(4) . . ?
O3 B2 O4 108.7(3) . . ?
O3 B2 C58 119.6(3) . . ?
O4 B2 C58 117.5(3) . . ?
O3 B2 N2 109.2(3) . . ?
O4 B2 N2 104.5(3) . . ?
C58 B2 N2 94.9(3) . . ?

loop_
_geom_bond_atom_site_label_1
_geom_bond_atom_site_label_2
_geom_bond_distance
_geom_bond_site_symmetry_2
_geom_bond_publ_flag
O1 B1 1.433(5) . ?
O1 C32 1.434(4) . ?
O2 C33 1.434(4) . ?
O2 B1 1.441(5) . ?
N1 C25 1.486(5) . ?
N1 C24 1.489(5) . ?
N1 C23 1.494(5) . ?
N1 B1 1.758(5) . ?
C1 C2 1.393(6) . ?
C1 C6 1.414(6) . ?
C1 C13 1.486(5) . ?
C2 C3 1.402(5) . ?
C3 C4 1.388(7) . ?
C4 C5 1.390(7) . ?
C5 C6 1.397(5) . ?
C6 C7 1.463(6) . ?
C7 C8 1.390(6) . ?
C7 C12 1.415(5) . ?
C8 C9 1.385(6) . ?
C9 C10 1.401(6) . ?
C10 C11 1.386(6) . ?
C11 C12 1.400(5) . ?
C12 C13 1.481(5) . ?
C13 C14 1.357(6) . ?
C14 C18 1.476(6) . ?
C14 C15 1.519(5) . ?
C15 C16 1.541(6) . ?
C16 C17 1.503(6) . ?
C17 C22 1.381(7) . ?
C17 C18 1.418(5) . ?
C18 C19 1.410(5) . ?
C19 C20 1.401(6) . ?
C19 B1 1.612(5) . ?
C20 C21 1.392(6) . ?
C20 C23 1.507(6) . ?
C21 C22 1.388(7) . ?
C26 C27 1.390(5) . ?
C26 C31 1.395(5) . ?
C27 C28 1.389(6) . ?
C28 C29 1.384(6) . ?
C29 C30 1.388(6) . ?
C30 C31 1.401(5) . ?
C31 C32 1.508(5) . ?
C32 C33 1.547(5) . ?
C33 C34 1.518(5) . ?
C34 C39 1.391(5) . ?
C34 C35 1.394(5) . ?
C35 C36 1.390(6) . ?
C36 C37 1.387(6) . ?
C37 C38 1.384(6) . ?
C38 C39 1.400(6) . ?
O3 C71 1.431(4) . ?
O3 B2 1.431(5) . ?
O4 C72 1.432(4) . ?
O4 B2 1.435(5) . ?
N2 C64 1.478(5) . ?
N2 C63 1.483(5) . ?
N2 C62 1.496(4) . ?
N2 B2 1.778(5) . ?
C40 C41 1.389(5) . ?
C40 C45 1.411(5) . ?
C40 C52 1.485(5) . ?
C41 C42 1.402(6) . ?
C42 C43 1.393(7) . ?
C43 C44 1.395(6) . ?
C44 C45 1.389(6) . ?
C45 C46 1.465(6) . ?
C46 C47 1.389(5) . ?
C46 C51 1.422(5) . ?
C47 C48 1.390(6) . ?
C48 C49 1.399(6) . ?
C49 C50 1.390(5) . ?
C50 C51 1.393(5) . ?
C51 C52 1.477(5) . ?
C52 C53 1.362(5) . ?
C53 C57 1.480(5) . ?
C53 C54 1.513(5) . ?
C54 C55 1.545(6) . ?
C55 C56 1.508(6) . ?
C56 C61 1.391(6) . ?
C56 C57 1.406(5) . ?
C57 C58 1.409(5) . ?
C58 C59 1.402(5) . ?
C58 B2 1.623(5) . ?
C59 C60 1.395(5) . ?
C59 C62 1.502(5) . ?
C60 C61 1.383(6) . ?
C65 C70 1.391(5) . ?
C65 C66 1.397(5) . ?
C66 C67 1.389(6) . ?
C67 C68 1.384(6) . ?
C68 C69 1.398(5) . ?
C69 C70 1.395(5) . ?
C70 C71 1.519(5) . ?
C71 C72 1.553(5) . ?
C72 C73 1.518(5) . ?
C73 C74 1.391(5) . ?
C73 C78 1.402(5) . ?
C74 C75 1.395(5) . ?
C75 C76 1.390(6) . ?
C76 C77 1.388(6) . ?
C77 C78 1.388(6) . ?
